data_7116311
loop_
_publ_author_name
'Jia, Minqiang'
'Monari, Magda'
'Yang, Qing-Qing'
'Bandini, Marco'

_publ_section_title
;
 Enantioselective gold catalyzed dearomative [2+2]-cycloaddition between
 indoles and allenamides.
;
_journal_issue 12
_journal_name_full 'Chemical communications (Cambridge, England)'
_journal_page_first 2320
_journal_page_last 2323
_journal_paper_doi 10.1039/c4cc08736d
_journal_volume 51
_journal_year 2015
_chemical_absolute_configuration ad
_chemical_formula_sum 'C22 H25 Br N2 O4'
_chemical_formula_weight 461.35
_chemical_name_systematic
;
 ?
;
_space_group_IT_number 4
_symmetry_cell_setting monoclinic
_symmetry_space_group_name_Hall 'P 2yb'
_symmetry_space_group_name_H-M 'P 1 21 1'
_atom_sites_solution_hydrogens geom
_atom_sites_solution_primary direct
_atom_sites_solution_secondary difmap
_audit_creation_method SHELXL-97
_audit_update_record
;
2014-06-20 deposited with the CCDC.
2014-12-22 downloaded from the CCDC.
;
_cell_angle_alpha 90.00
_cell_angle_beta 106.396(5)
_cell_angle_gamma 90.00
_cell_formula_units_Z 2
_cell_length_a 10.417(5)
_cell_length_b 10.000(5)
_cell_length_c 11.057(5)
_cell_measurement_reflns_used 5594
_cell_measurement_temperature 296(2)
_cell_measurement_theta_max 27.36
_cell_measurement_theta_min 2.37
_cell_volume 1105.0(9)
_computing_cell_refinement 'Bruker SAINT'
_computing_data_collection 'Bruker APEX2'
_computing_data_reduction 'Bruker SAINT'
_computing_molecular_graphics 'Bruker SHELXTL'
_computing_publication_material 'Bruker SHELXTL'
_computing_structure_refinement 'SHELXL-97 (Sheldrick, 2008)'
_computing_structure_solution 'SHELXS-97 (Sheldrick, 2008)'
_diffrn_ambient_temperature 296(2)
_diffrn_measured_fraction_theta_full 0.991
_diffrn_measured_fraction_theta_max 0.991
_diffrn_measurement_device_type 'Bruker APEX-II CCD'
_diffrn_measurement_method '\f and \w scans'
_diffrn_radiation_monochromator graphite
_diffrn_radiation_source 'fine-focus sealed tube'
_diffrn_radiation_type MoK\a
_diffrn_radiation_wavelength 0.71073
_diffrn_reflns_av_R_equivalents 0.0426
_diffrn_reflns_av_sigmaI/netI 0.0664
_diffrn_reflns_limit_h_max 12
_diffrn_reflns_limit_h_min -12
_diffrn_reflns_limit_k_max 12
_diffrn_reflns_limit_k_min -11
_diffrn_reflns_limit_l_max 13
_diffrn_reflns_limit_l_min -13
_diffrn_reflns_number 9268
_diffrn_reflns_theta_full 25.98
_diffrn_reflns_theta_max 25.98
_diffrn_reflns_theta_min 2.37
_exptl_absorpt_coefficient_mu 1.889
_exptl_absorpt_correction_T_max 0.689
_exptl_absorpt_correction_T_min 0.621
_exptl_absorpt_correction_type empirical
_exptl_absorpt_process_details SADABS
_exptl_crystal_colour colorless
_exptl_crystal_density_diffrn 1.387
_exptl_crystal_density_method 'not measured'
_exptl_crystal_description block
_exptl_crystal_F_000 476
_exptl_crystal_size_max 0.28
_exptl_crystal_size_mid 0.25
_exptl_crystal_size_min 0.25
_refine_diff_density_max 1.024
_refine_diff_density_min -0.512
_refine_diff_density_rms 0.071
_refine_ls_abs_structure_details 'Flack H D (1983), Acta Cryst. A39, 876-881'
_refine_ls_abs_structure_Flack 0.060(11)
_refine_ls_extinction_coef 0.056(5)
_refine_ls_extinction_expression Fc^*^=kFc[1+0.001xFc^2^\l^3^/sin(2\q)]^-1/4^
_refine_ls_extinction_method SHELXL
_refine_ls_goodness_of_fit_ref 1.038
_refine_ls_hydrogen_treatment constr
_refine_ls_matrix_type full
_refine_ls_number_parameters 263
_refine_ls_number_reflns 4186
_refine_ls_number_restraints 1
_refine_ls_restrained_S_all 1.038
_refine_ls_R_factor_all 0.0595
_refine_ls_R_factor_gt 0.0493
_refine_ls_shift/su_max 0.001
_refine_ls_shift/su_mean 0.000
_refine_ls_structure_factor_coef Fsqd
_refine_ls_weighting_details 'calc w=1/[\s^2^(Fo^2^)+(0.0859P)^2^+0.0000P] where P=(Fo^2^+2Fc^2^)/3'
_refine_ls_weighting_scheme calc
_refine_ls_wR_factor_gt 0.1308
_refine_ls_wR_factor_ref 0.1369
_reflns_number_gt 3558
_reflns_number_total 4186
_reflns_threshold_expression >2\s(I)
_cod_data_source_file c4cc08736d2.cif
_cod_data_source_block comp3g
_cod_depositor_comments
;
The following automatic conversions were performed:

'_symmetry_cell_setting' value 'Monoclinic' changed to 'monoclinic'
according to
/usr/data/users/saulius/crontab/automatic-downloads/rss-feeds/RSC/lib/dictionaries/cif_core.dic
dictionary named 'cif_core.dic' version 2.4.2 from 2011-04-26.

Automatic conversion script
Id: cif_fix_values 2935 2014-11-11 08:27:57Z andrius 

 Adding full bibliography for 7116311.cif.
;
_cod_original_sg_symbol_H-M 'P2(1)   '
_cod_database_code 7116311

loop_
_symmetry_equiv_pos_as_xyz
'x, y, z'
'-x, y+1/2, -z'

loop_
_atom_site_label
_atom_site_type_symbol
_atom_site_fract_x
_atom_site_fract_y
_atom_site_fract_z
_atom_site_U_iso_or_equiv
_atom_site_adp_type
_atom_site_occupancy
_atom_site_symmetry_multiplicity
_atom_site_calc_flag
_atom_site_refinement_flags
Br Br 0.50565(4) 0.17846(10) 0.75099(4) 0.0625(2) Uani 1 1 d .
N1 N 0.8822(3) 0.1994(4) 0.1187(3) 0.0495(8) Uani 1 1 d .
N2 N 0.6959(3) 0.0034(3) 0.3064(3) 0.0361(6) Uani 1 1 d .
O2 O 1.0664(3) 0.1845(6) 0.0573(4) 0.0853(11) Uani 1 1 d .
O1 O 1.0597(4) 0.3403(5) 0.2025(4) 0.0898(12) Uani 1 1 d .
O3 O 0.7905(3) -0.1106(4) 0.1768(3) 0.0662(9) Uani 1 1 d .
O4 O 0.8510(3) -0.1504(3) 0.3860(3) 0.0554(8) Uani 1 1 d .
C1 C 1.0064(5) 0.2499(6) 0.1341(5) 0.0649(12) Uani 1 1 d .
C2 C 0.9833(6) 0.0747(8) 0.0010(7) 0.0831(16) Uani 1 1 d .
H2A H 1.0149 -0.0075 0.0462 0.100 Uiso 1 1 calc R
H2B H 0.9829 0.0637 -0.0863 0.100 Uiso 1 1 calc R
C3 C 0.8464(5) 0.1091(5) 0.0097(5) 0.0602(11) Uani 1 1 d .
H3A H 0.7935 0.1540 -0.0657 0.072 Uiso 1 1 calc R
H3B H 0.7987 0.0307 0.0256 0.072 Uiso 1 1 calc R
C4 C 0.7891(4) 0.2716(4) 0.1642(4) 0.0501(10) Uani 1 1 d .
H4 H 0.8055 0.3627 0.1769 0.060 Uiso 1 1 calc R
C5 C 0.6821(4) 0.2256(4) 0.1909(4) 0.0445(9) Uani 1 1 d .
C6 C 0.5787(5) 0.3022(4) 0.2370(5) 0.0619(13) Uani 1 1 d .
H6A H 0.6174 0.3565 0.3111 0.074 Uiso 1 1 calc R
H6B H 0.5174 0.3543 0.1717 0.074 Uiso 1 1 calc R
C7 C 0.5202(3) 0.1719(8) 0.2659(3) 0.0475(9) Uani 1 1 d .
C8 C 0.5615(3) 0.1268(4) 0.3995(4) 0.0407(9) Uani 1 1 d .
C9 C 0.5141(3) 0.1681(4) 0.4974(4) 0.0456(9) Uani 1 1 d .
H9 H 0.4455 0.2307 0.4838 0.055 Uiso 1 1 calc R
C10 C 0.5692(4) 0.1158(4) 0.6157(4) 0.0442(8) Uani 1 1 d .
C11 C 0.6684(3) 0.0204(4) 0.6367(4) 0.0408(8) Uani 1 1 d .
H11 H 0.7028 -0.0150 0.7171 0.049 Uiso 1 1 calc R
C12 C 0.7174(3) -0.0233(3) 0.5400(3) 0.0378(8) Uani 1 1 d .
H12 H 0.7849 -0.0873 0.5547 0.045 Uiso 1 1 calc R
C13 C 0.6640(3) 0.0300(3) 0.4205(3) 0.0347(7) Uani 1 1 d .
C14 C 0.6169(3) 0.0907(4) 0.2047(4) 0.0379(8) Uani 1 1 d .
C15 C 0.5272(4) 0.0230(5) 0.0867(4) 0.0526(10) Uani 1 1 d .
H15A H 0.5140 -0.0706 0.1028 0.063 Uiso 1 1 calc R
H15B H 0.5664 0.0294 0.0171 0.063 Uiso 1 1 calc R
C16 C 0.3944(3) 0.0996(5) 0.0571(4) 0.0827(18) Uani 1 1 d .
H16A H 0.3210 0.0440 0.0100 0.099 Uiso 1 1 calc R
H16B H 0.3981 0.1795 0.0085 0.099 Uiso 1 1 calc R
C17 C 0.3771(3) 0.1360(5) 0.1869(4) 0.0726(16) Uani 1 1 d R
H17A H 0.3424 0.0608 0.2233 0.087 Uiso 1 1 d R
H17B H 0.3172 0.2115 0.1806 0.087 Uiso 1 1 d R
C18 C 0.7820(4) -0.0899(4) 0.2812(4) 0.0420(8) Uani 1 1 d .
C19 C 0.9542(5) -0.2523(5) 0.3848(5) 0.0617(12) Uani 1 1 d .
C20 C 0.8916(6) -0.3700(5) 0.3058(6) 0.0794(16) Uani 1 1 d .
H20A H 0.8108 -0.3947 0.3256 0.119 Uiso 1 1 calc R
H20B H 0.9529 -0.4439 0.3230 0.119 Uiso 1 1 calc R
H20C H 0.8711 -0.3467 0.2182 0.119 Uiso 1 1 calc R
C21 C 1.0024(10) -0.2891(10) 0.5218(6) 0.129(4) Uani 1 1 d .
H21A H 1.0459 -0.2134 0.5696 0.194 Uiso 1 1 calc R
H21B H 1.0646 -0.3620 0.5326 0.194 Uiso 1 1 calc R
H21C H 0.9276 -0.3154 0.5510 0.194 Uiso 1 1 calc R
C22 C 1.0618(6) -0.1896(8) 0.3336(9) 0.114(3) Uani 1 1 d .
H22A H 1.0254 -0.1719 0.2452 0.172 Uiso 1 1 calc R
H22B H 1.1360 -0.2500 0.3462 0.172 Uiso 1 1 calc R
H22C H 1.0917 -0.1073 0.3773 0.172 Uiso 1 1 calc R

loop_
_atom_site_aniso_label
_atom_site_aniso_U_11
_atom_site_aniso_U_22
_atom_site_aniso_U_33
_atom_site_aniso_U_23
_atom_site_aniso_U_13
_atom_site_aniso_U_12
Br 0.0746(3) 0.0713(3) 0.0472(3) -0.00379(19) 0.0265(2) 0.0184(2)
N1 0.0474(16) 0.056(2) 0.0420(19) -0.0025(17) 0.0072(14) -0.0053(15)
N2 0.0375(14) 0.0402(15) 0.0283(16) 0.0029(12) 0.0056(12) 0.0057(11)
O2 0.0546(17) 0.121(3) 0.085(3) -0.017(3) 0.0268(18) -0.014(2)
O1 0.067(2) 0.100(3) 0.093(3) -0.016(3) 0.006(2) -0.035(2)
O3 0.082(2) 0.080(2) 0.0399(19) 0.0047(15) 0.0218(16) 0.0344(17)
O4 0.0596(16) 0.0630(18) 0.0391(17) -0.0060(14) 0.0065(13) 0.0308(14)
C1 0.051(2) 0.078(3) 0.059(3) 0.007(3) 0.005(2) -0.009(2)
C2 0.075(3) 0.099(4) 0.083(4) -0.014(3) 0.033(3) -0.004(3)
C3 0.060(2) 0.073(3) 0.048(3) -0.012(2) 0.016(2) -0.012(2)
C4 0.062(2) 0.0375(19) 0.048(2) 0.0019(17) 0.0110(19) -0.0018(16)
C5 0.057(2) 0.0403(19) 0.034(2) 0.0038(15) 0.0082(17) 0.0068(15)
C6 0.082(3) 0.048(2) 0.062(3) 0.016(2) 0.031(3) 0.027(2)
C7 0.0399(18) 0.063(3) 0.037(2) 0.006(2) 0.0063(15) 0.014(2)
C8 0.0340(17) 0.0478(19) 0.041(2) 0.0063(16) 0.0109(16) 0.0079(14)
C9 0.0391(16) 0.050(2) 0.048(2) 0.005(2) 0.0122(15) 0.0123(16)
C10 0.0446(19) 0.050(2) 0.040(2) 0.0014(18) 0.0158(17) 0.0076(16)
C11 0.0430(18) 0.0450(19) 0.031(2) 0.0037(16) 0.0048(15) -0.0003(15)
C12 0.0385(17) 0.0347(17) 0.036(2) 0.0022(15) 0.0032(15) 0.0036(13)
C13 0.0301(15) 0.0334(16) 0.038(2) 0.0003(15) 0.0054(14) -0.0004(12)
C14 0.0379(17) 0.0413(19) 0.033(2) 0.0025(15) 0.0075(14) 0.0053(14)
C15 0.051(2) 0.065(3) 0.036(2) 0.002(2) 0.0038(17) -0.0050(19)
C16 0.061(3) 0.128(5) 0.045(3) -0.002(3) -0.008(2) 0.014(3)
C17 0.038(2) 0.124(5) 0.050(3) 0.013(3) 0.003(2) 0.020(2)
C18 0.049(2) 0.0423(19) 0.030(2) 0.0030(15) 0.0039(16) 0.0086(15)
C19 0.063(3) 0.062(3) 0.053(3) -0.008(2) 0.005(2) 0.035(2)
C20 0.087(3) 0.061(3) 0.083(4) -0.014(3) 0.012(3) 0.024(3)
C21 0.155(6) 0.153(8) 0.054(4) -0.015(4) -0.014(4) 0.117(6)
C22 0.060(3) 0.097(5) 0.189(9) -0.003(5) 0.040(4) 0.019(3)

loop_
_atom_type_symbol
_atom_type_description
_atom_type_scat_dispersion_real
_atom_type_scat_dispersion_imag
_atom_type_scat_source
C C 0.0033 0.0016 'International Tables Vol C Tables 4.2.6.8 and 6.1.1.4'
H H 0.0000 0.0000 'International Tables Vol C Tables 4.2.6.8 and 6.1.1.4'
N N 0.0061 0.0033 'International Tables Vol C Tables 4.2.6.8 and 6.1.1.4'
O O 0.0106 0.0060 'International Tables Vol C Tables 4.2.6.8 and 6.1.1.4'
Br Br -0.2901 2.4595 'International Tables Vol C Tables 4.2.6.8 and 6.1.1.4'

loop_
_geom_angle_atom_site_label_1
_geom_angle_atom_site_label_2
_geom_angle_atom_site_label_3
_geom_angle
C1 N1 C4 119.5(4)
C1 N1 C3 110.2(4)
C4 N1 C3 124.6(3)
C18 N2 C13 129.6(3)
C18 N2 C14 120.1(3)
C13 N2 C14 110.2(3)
C1 O2 C2 108.3(4)
C18 O4 C19 121.4(3)
O1 C1 N1 127.7(5)
O1 C1 O2 122.8(5)
N1 C1 O2 109.5(4)
O2 C2 C3 105.5(5)
O2 C2 H2A 110.6
C3 C2 H2A 110.6
O2 C2 H2B 110.6
C3 C2 H2B 110.6
H2A C2 H2B 108.8
N1 C3 C2 99.7(4)
N1 C3 H3A 111.8
C2 C3 H3A 111.8
N1 C3 H3B 111.8
C2 C3 H3B 111.8
H3A C3 H3B 109.6
C5 C4 N1 127.8(4)
C5 C4 H4 116.1
N1 C4 H4 116.1
C4 C5 C6 128.6(4)
C4 C5 C14 139.1(4)
C6 C5 C14 92.0(3)
C7 C6 C5 90.2(3)
C7 C6 H6A 113.6
C5 C6 H6A 113.6
C7 C6 H6B 113.6
C5 C6 H6B 113.6
H6A C6 H6B 110.9
C8 C7 C6 116.8(5)
C8 C7 C17 117.1(4)
C6 C7 C17 117.7(4)
C8 C7 C14 103.2(4)
C6 C7 C14 90.4(3)
C17 C7 C14 105.6(4)
C9 C8 C13 120.0(4)
C9 C8 C7 128.6(4)
C13 C8 C7 111.4(4)
C8 C9 C10 119.3(3)
C8 C9 H9 120.4
C10 C9 H9 120.4
C9 C10 C11 121.0(4)
C9 C10 Br 118.6(3)
C11 C10 Br 120.4(3)
C10 C11 C12 120.9(4)
C10 C11 H11 119.5
C12 C11 H11 119.5
C11 C12 C13 118.6(3)
C11 C12 H12 120.7
C13 C12 H12 120.7
C12 C13 C8 120.1(3)
C12 C13 N2 130.0(3)
C8 C13 N2 109.9(3)
N2 C14 C15 117.5(3)
N2 C14 C5 115.3(3)
C15 C14 C5 118.9(3)
N2 C14 C7 105.2(3)
C15 C14 C7 106.3(3)
C5 C14 C7 86.9(4)
C14 C15 C16 104.9(3)
C14 C15 H15A 110.8
C16 C15 H15A 110.8
C14 C15 H15B 110.8
C16 C15 H15B 110.8
H15A C15 H15B 108.8
C15 C16 C17 104.8(2)
C15 C16 H16A 110.8
C17 C16 H16A 110.8
C15 C16 H16B 110.8
C17 C16 H16B 110.8
H16A C16 H16B 108.9
C16 C17 C7 103.6(2)
C16 C17 H17A 111.0
C7 C17 H17A 111.1
C16 C17 H17B 111.0
C7 C17 H17B 111.0
H17A C17 H17B 109.0
O3 C18 O4 126.4(3)
O3 C18 N2 122.8(3)
O4 C18 N2 110.9(3)
O4 C19 C21 101.4(4)
O4 C19 C20 110.3(4)
C21 C19 C20 111.2(6)
O4 C19 C22 109.3(4)
C21 C19 C22 113.8(6)
C20 C19 C22 110.5(5)
C19 C20 H20A 109.5
C19 C20 H20B 109.5
H20A C20 H20B 109.5
C19 C20 H20C 109.5
H20A C20 H20C 109.5
H20B C20 H20C 109.5
C19 C21 H21A 109.5
C19 C21 H21B 109.5
H21A C21 H21B 109.5
C19 C21 H21C 109.5
H21A C21 H21C 109.5
H21B C21 H21C 109.5
C19 C22 H22A 109.5
C19 C22 H22B 109.5
H22A C22 H22B 109.5
C19 C22 H22C 109.5
H22A C22 H22C 109.5
H22B C22 H22C 109.5

loop_
_geom_bond_atom_site_label_1
_geom_bond_atom_site_label_2
_geom_bond_distance
Br C10 1.904(4)
N1 C1 1.355(6)
N1 C4 1.410(5)
N1 C3 1.468(6)
N2 C18 1.375(4)
N2 C13 1.418(5)
N2 C14 1.477(4)
O2 C1 1.356(7)
O2 C2 1.428(8)
O1 C1 1.209(7)
O3 C18 1.201(5)
O4 C18 1.325(5)
O4 C19 1.483(4)
C2 C3 1.496(8)
C2 H2A 0.9700
C2 H2B 0.9700
C3 H3A 0.9700
C3 H3B 0.9700
C4 C5 1.314(6)
C4 H4 0.9300
C5 C6 1.522(6)
C5 C14 1.537(5)
C6 C7 1.511(9)
C6 H6A 0.9700
C6 H6B 0.9700
C7 C8 1.488(6)
C7 C17 1.542(5)
C7 C14 1.587(6)
C8 C9 1.373(6)
C8 C13 1.411(5)
C9 C10 1.375(6)
C9 H9 0.9300
C10 C11 1.377(5)
C11 C12 1.379(5)
C11 H11 0.9300
C12 C13 1.388(5)
C12 H12 0.9300
C14 C15 1.532(6)
C15 C16 1.534(6)
C15 H15A 0.9700
C15 H15B 0.9700
C16 C17 1.5391
C16 H16A 0.9700
C16 H16B 0.9700
C17 H17A 0.9700
C17 H17B 0.9700
C19 C21 1.501(8)
C19 C20 1.501(7)
C19 C22 1.526(9)
C20 H20A 0.9600
C20 H20B 0.9600
C20 H20C 0.9600
C21 H21A 0.9600
C21 H21B 0.9600
C21 H21C 0.9600
C22 H22A 0.9600
C22 H22B 0.9600
C22 H22C 0.9600
